data_7025211
loop_
_publ_author_name
'Kitchen, Jonathan A.'
'Brooker, Sally'

_publ_section_title
;
 Two dicobalt(III) complexes of triazolate-containing [2+2] Schiff-base
 macrocycles coordinate thiocyanate ions via the sulfur atom.
;
_journal_issue 14
_journal_name_full 'Dalton transactions (Cambridge, England : 2003)'
_journal_page_first 3358
_journal_page_last 3360
_journal_paper_doi 10.1039/b925745d
_journal_volume 39
_journal_year 2010
_chemical_formula_sum 'C22 H28 Cl2 Co2 N14 Na2 O10 S4'
_chemical_formula_weight 1011.56
_chemical_name_systematic
;
?
;
_space_group_IT_number 14
_symmetry_cell_setting monoclinic
_symmetry_space_group_name_Hall '-P 2yn'
_symmetry_space_group_name_H-M 'P 1 21/n 1'
_atom_sites_solution_hydrogens geom
_atom_sites_solution_primary direct
_atom_sites_solution_secondary difmap
_audit_creation_method SHELXL-97
_cell_angle_alpha 90.00
_cell_angle_beta 95.689(5)
_cell_angle_gamma 90.00
_cell_formula_units_Z 2
_cell_length_a 15.3229(17)
_cell_length_b 6.7753(8)
_cell_length_c 17.463(2)
_cell_measurement_reflns_used 6543
_cell_measurement_temperature 92(2)
_cell_measurement_theta_max 26.321
_cell_measurement_theta_min 2.344
_cell_volume 1804.0(4)
_computing_structure_refinement 'SHELXL-97 (Sheldrick, 1997)'
_computing_structure_solution 'SHELXS-97 (Sheldrick, 1990)'
_diffrn_ambient_temperature 92(2)
_diffrn_measured_fraction_theta_full 0.992
_diffrn_measured_fraction_theta_max 0.992
_diffrn_measurement_device_type 'Bruker Kappa Apex II area detector'
_diffrn_measurement_method '\f and \w scans'
_diffrn_radiation_monochromator graphite
_diffrn_radiation_source 'fine-focus sealed tube'
_diffrn_radiation_type MoK\a
_diffrn_radiation_wavelength 0.71073
_diffrn_reflns_av_R_equivalents 0.0463
_diffrn_reflns_av_sigmaI/netI 0.0414
_diffrn_reflns_limit_h_max 19
_diffrn_reflns_limit_h_min -19
_diffrn_reflns_limit_k_max 7
_diffrn_reflns_limit_k_min -8
_diffrn_reflns_limit_l_max 21
_diffrn_reflns_limit_l_min -21
_diffrn_reflns_number 16939
_diffrn_reflns_theta_full 26.42
_diffrn_reflns_theta_max 26.42
_diffrn_reflns_theta_min 3.29
_exptl_absorpt_coefficient_mu 1.398
_exptl_absorpt_correction_T_max 0.8964
_exptl_absorpt_correction_T_min 0.6613
_exptl_absorpt_correction_type multi-scan
_exptl_absorpt_process_details 'SCALE(Bruker, 2004)'
_exptl_crystal_colour 'Dark Red'
_exptl_crystal_density_diffrn 1.862
_exptl_crystal_density_method 'not measured'
_exptl_crystal_description Rod
_exptl_crystal_F_000 1024
_exptl_crystal_size_max 0.48
_exptl_crystal_size_mid 0.09
_exptl_crystal_size_min 0.08
_refine_diff_density_max 0.432
_refine_diff_density_min -0.455
_refine_diff_density_rms 0.087
_refine_ls_extinction_method none
_refine_ls_goodness_of_fit_ref 1.082
_refine_ls_hydrogen_treatment constr
_refine_ls_matrix_type full
_refine_ls_number_parameters 263
_refine_ls_number_reflns 3686
_refine_ls_number_restraints 0
_refine_ls_restrained_S_all 1.082
_refine_ls_R_factor_all 0.0468
_refine_ls_R_factor_gt 0.0368
_refine_ls_shift/su_max 0.001
_refine_ls_shift/su_mean 0.000
_refine_ls_structure_factor_coef Fsqd
_refine_ls_weighting_details 'calc w=1/[\s^2^(Fo^2^)+(0.0341P)^2^+2.2334P] where P=(Fo^2^+2Fc^2^)/3'
_refine_ls_weighting_scheme calc
_refine_ls_wR_factor_gt 0.0842
_refine_ls_wR_factor_ref 0.0903
_reflns_number_gt 3114
_reflns_number_total 3686
_reflns_threshold_expression >2sigma(I)
_cod_data_source_file b925745d.txt
_cod_data_source_block jak467_1
_cod_depositor_comments
;
The following automatic conversions were performed:

'_symmetry_cell_setting' value 'Monoclinic' changed to 'monoclinic'
according to /home/saulius/struct/CIF-dictionaries/cif_core.dic
dictionary named 'cif_core.dic' version 2.4.2 from 2011-04-26.

Automatic conversion script
Id: cif_fix_values 1891 2012-01-12 08:04:46Z andrius 
;
_cod_original_sg_symbol_H-M P2(1)/n
_cod_database_code 7025211

loop_
_symmetry_equiv_pos_as_xyz
'x, y, z'
'-x+1/2, y+1/2, -z+1/2'
'-x, -y, -z'
'x-1/2, -y-1/2, z-1/2'

loop_
_atom_site_label
_atom_site_type_symbol
_atom_site_fract_x
_atom_site_fract_y
_atom_site_fract_z
_atom_site_U_iso_or_equiv
_atom_site_adp_type
_atom_site_occupancy
_atom_site_symmetry_multiplicity
_atom_site_calc_flag
_atom_site_refinement_flags
Co1 Co 0.49510(2) 0.04477(6) 0.89184(2) 0.01352(12) Uani 1 1 d .
N1 N 0.57818(14) -0.1136(3) 1.03514(13) 0.0150(5) Uani 1 1 d .
N2 N 0.57491(14) -0.0820(3) 0.96023(13) 0.0156(5) Uani 1 1 d .
N3 N 0.69857(14) -0.2480(3) 0.99460(13) 0.0155(5) Uani 1 1 d .
N4 N 0.57955(15) -0.0372(3) 0.82298(13) 0.0150(5) Uani 1 1 d .
N5 N 0.40395(14) 0.1799(3) 0.82790(13) 0.0150(5) Uani 1 1 d .
C1 C 0.65248(17) -0.2111(4) 1.05536(16) 0.0146(6) Uani 1 1 d .
C2 C 0.64646(17) -0.1644(4) 0.93615(15) 0.0146(6) Uani 1 1 d .
C3 C 0.64782(17) -0.1348(4) 0.85222(15) 0.0147(6) Uani 1 1 d .
C4 C 0.72265(18) -0.2059(5) 0.81187(17) 0.0204(6) Uani 1 1 d .
H4A H 0.7037 -0.2225 0.7570 0.024 Uiso 1 1 calc R
H4B H 0.7432 -0.3327 0.8338 0.024 Uiso 1 1 calc R
H4C H 0.7704 -0.1093 0.8182 0.024 Uiso 1 1 calc R
C5 C 0.56704(18) 0.0335(5) 0.74266(16) 0.0188(6) Uani 1 1 d .
H5A H 0.5965 -0.0587 0.7095 0.023 Uiso 1 1 calc R
H5B H 0.5951 0.1644 0.7395 0.023 Uiso 1 1 calc R
C6 C 0.46999(18) 0.0500(4) 0.71248(16) 0.0185(6) Uani 1 1 d .
H6B H 0.4665 0.0703 0.6561 0.022 Uiso 1 1 calc R
H6A H 0.4417 -0.0783 0.7213 0.022 Uiso 1 1 calc R
C7 C 0.41587(18) 0.2115(4) 0.74621(15) 0.0183(6) Uani 1 1 d .
H7A H 0.4452 0.3402 0.7406 0.022 Uiso 1 1 calc R
H7B H 0.3575 0.2178 0.7164 0.022 Uiso 1 1 calc R
C8 C 0.33691(18) 0.2460(4) 0.86037(16) 0.0153(6) Uani 1 1 d .
C9 C 0.25653(19) 0.3381(5) 0.82152(17) 0.0217(6) Uani 1 1 d .
H9A H 0.2720 0.4189 0.7783 0.026 Uiso 1 1 calc R
H9B H 0.2292 0.4216 0.8582 0.026 Uiso 1 1 calc R
H9C H 0.2153 0.2347 0.8023 0.026 Uiso 1 1 calc R
S10 S 0.42536(5) -0.25392(11) 0.86305(4) 0.02177(18) Uani 1 1 d .
C10 C 0.32572(19) -0.2155(4) 0.89051(17) 0.0207(6) Uani 1 1 d .
N10 N 0.25588(17) -0.1890(4) 0.90852(16) 0.0287(6) Uani 1 1 d .
S20 S 0.56382(5) 0.34704(11) 0.91086(4) 0.02226(18) Uani 1 1 d .
C20 C 0.6696(2) 0.2971(4) 0.90366(17) 0.0229(7) Uani 1 1 d .
N20 N 0.74280(17) 0.2672(4) 0.89777(16) 0.0292(6) Uani 1 1 d .
Na1 Na 0.14036(7) -0.21293(17) 0.99382(7) 0.0218(3) Uani 1 1 d .
Cl1 Cl 0.03012(5) -0.04733(11) 1.11525(4) 0.02204(18) Uani 1 1 d .
O1 O -0.05791(15) 0.0290(4) 1.10520(13) 0.0373(6) Uani 1 1 d .
O2 O 0.06014(14) -0.0545(3) 1.19555(12) 0.0288(5) Uani 1 1 d .
O3 O 0.08752(15) 0.0755(3) 1.07506(13) 0.0327(5) Uani 1 1 d .
O4 O 0.03053(13) -0.2438(3) 1.08273(12) 0.0231(5) Uani 1 1 d .
O20 O 0.13223(16) -0.5462(3) 0.97358(14) 0.0254(5) Uani 1 1 d .
H20X H 0.172(3) -0.613(6) 0.993(2) 0.037(11) Uiso 1 1 d .
H20Y H 0.094(2) -0.626(6) 0.971(2) 0.030(11) Uiso 1 1 d .

loop_
_atom_site_aniso_label
_atom_site_aniso_U_11
_atom_site_aniso_U_22
_atom_site_aniso_U_33
_atom_site_aniso_U_23
_atom_site_aniso_U_13
_atom_site_aniso_U_12
Co1 0.0119(2) 0.0166(2) 0.0124(2) 0.00045(15) 0.00268(14) 0.00163(15)
N1 0.0153(11) 0.0173(12) 0.0122(11) 0.0014(9) 0.0005(9) 0.0013(10)
N2 0.0135(11) 0.0206(13) 0.0129(11) 0.0009(10) 0.0029(9) 0.0018(10)
N3 0.0139(11) 0.0158(12) 0.0172(12) -0.0012(10) 0.0030(9) 0.0005(9)
N4 0.0149(11) 0.0179(12) 0.0126(11) -0.0011(10) 0.0027(9) -0.0021(10)
N5 0.0161(11) 0.0159(12) 0.0136(11) 0.0010(9) 0.0040(9) -0.0013(10)
C1 0.0134(13) 0.0145(14) 0.0161(14) 0.0003(11) 0.0018(11) 0.0008(11)
C2 0.0146(13) 0.0139(13) 0.0155(14) -0.0022(11) 0.0029(11) 0.0009(11)
C3 0.0148(13) 0.0138(14) 0.0158(14) -0.0018(11) 0.0030(11) -0.0032(11)
C4 0.0170(14) 0.0264(16) 0.0185(15) -0.0015(12) 0.0058(11) 0.0028(12)
C5 0.0188(14) 0.0248(16) 0.0131(14) -0.0001(12) 0.0026(11) -0.0004(12)
C6 0.0191(14) 0.0264(16) 0.0096(13) -0.0002(12) -0.0004(11) -0.0001(12)
C7 0.0177(14) 0.0240(15) 0.0130(14) 0.0040(12) 0.0000(11) 0.0006(12)
C8 0.0166(13) 0.0128(13) 0.0162(14) -0.0005(11) 0.0011(11) -0.0011(11)
C9 0.0207(15) 0.0241(16) 0.0195(15) 0.0000(13) -0.0014(12) 0.0054(13)
S10 0.0183(4) 0.0220(4) 0.0257(4) -0.0010(3) 0.0059(3) 0.0015(3)
C10 0.0237(16) 0.0192(15) 0.0193(15) 0.0007(12) 0.0032(12) -0.0019(13)
N10 0.0262(15) 0.0307(15) 0.0300(15) -0.0054(12) 0.0076(12) -0.0061(12)
S20 0.0181(4) 0.0217(4) 0.0271(4) -0.0012(3) 0.0030(3) 0.0009(3)
C20 0.0280(17) 0.0194(16) 0.0212(15) -0.0008(13) 0.0021(13) -0.0037(13)
N20 0.0194(14) 0.0347(16) 0.0336(16) -0.0093(13) 0.0033(11) -0.0033(12)
Na1 0.0188(6) 0.0254(6) 0.0218(6) -0.0020(5) 0.0049(5) 0.0010(5)
Cl1 0.0240(4) 0.0255(4) 0.0166(4) -0.0022(3) 0.0018(3) 0.0056(3)
O1 0.0319(13) 0.0558(16) 0.0233(12) -0.0071(11) -0.0012(10) 0.0215(12)
O2 0.0316(12) 0.0387(14) 0.0151(11) -0.0028(9) -0.0028(9) 0.0095(10)
O3 0.0431(14) 0.0272(13) 0.0281(12) 0.0025(10) 0.0056(11) -0.0067(11)
O4 0.0227(11) 0.0240(11) 0.0233(11) -0.0037(9) 0.0059(9) -0.0013(9)
O20 0.0182(12) 0.0221(12) 0.0355(14) 0.0000(10) 0.0010(10) 0.0001(11)

loop_
_atom_type_symbol
_atom_type_description
_atom_type_scat_dispersion_real
_atom_type_scat_dispersion_imag
_atom_type_scat_source
C C 0.0033 0.0016 'International Tables Vol C Tables 4.2.6.8 and 6.1.1.4'
H H 0.0000 0.0000 'International Tables Vol C Tables 4.2.6.8 and 6.1.1.4'
N N 0.0061 0.0033 'International Tables Vol C Tables 4.2.6.8 and 6.1.1.4'
O O 0.0106 0.0060 'International Tables Vol C Tables 4.2.6.8 and 6.1.1.4'
S S 0.1246 0.1234 'International Tables Vol C Tables 4.2.6.8 and 6.1.1.4'
Cl Cl 0.1484 0.1585 'International Tables Vol C Tables 4.2.6.8 and 6.1.1.4'
Co Co 0.3494 0.9721 'International Tables Vol C Tables 4.2.6.8 and 6.1.1.4'
Na Na 0.0362 0.0249 'International Tables Vol C Tables 4.2.6.8 and 6.1.1.4'

loop_
_geom_angle_atom_site_label_1
_geom_angle_atom_site_label_2
_geom_angle_atom_site_label_3
_geom_angle
_geom_angle_site_symmetry_1
_geom_angle_site_symmetry_3
_geom_angle_publ_flag
N2 Co1 N1 94.62(10) . 3_657 y
N2 Co1 N5 174.46(10) . . y
N1 Co1 N5 79.89(10) 3_657 . y
N2 Co1 N4 80.01(10) . . y
N1 Co1 N4 174.61(10) 3_657 . y
N5 Co1 N4 105.48(10) . . y
N2 Co1 S20 93.23(8) . . y
N1 Co1 S20 88.65(8) 3_657 . y
N5 Co1 S20 87.48(7) . . y
N4 Co1 S20 91.16(7) . . y
N2 Co1 S10 89.76(8) . . y
N1 Co1 S10 94.11(8) 3_657 . y
N5 Co1 S10 89.84(7) . . y
N4 Co1 S10 86.39(7) . . y
S20 Co1 S10 175.76(3) . . y
N2 N1 C1 106.9(2) . . ?
N2 N1 Co1 132.74(18) . 3_657 ?
C1 N1 Co1 120.37(19) . 3_657 ?
N1 N2 C2 107.0(2) . . ?
N1 N2 Co1 132.63(18) . . ?
C2 N2 Co1 120.38(19) . . ?
C1 N3 C2 101.4(2) . . ?
C3 N4 C5 124.2(2) . . ?
C3 N4 Co1 117.68(19) . . ?
C5 N4 Co1 117.78(18) . . ?
C8 N5 C7 123.5(2) . . ?
C8 N5 Co1 117.93(19) . . ?
C7 N5 Co1 118.52(17) . . ?
N1 C1 N3 112.4(2) . . ?
N1 C1 C8 110.4(2) . 3_657 ?
N3 C1 C8 137.1(2) . 3_657 ?
N2 C2 N3 112.2(2) . . ?
N2 C2 C3 110.3(2) . . ?
N3 C2 C3 137.4(2) . . ?
N4 C3 C2 111.6(2) . . ?
N4 C3 C4 127.5(2) . . ?
C2 C3 C4 120.9(2) . . ?
C3 C4 H4A 109.5 . . ?
C3 C4 H4B 109.5 . . ?
H4A C4 H4B 109.5 . . ?
C3 C4 H4C 109.5 . . ?
H4A C4 H4C 109.5 . . ?
H4B C4 H4C 109.5 . . ?
N4 C5 C6 112.4(2) . . ?
N4 C5 H5A 109.1 . . ?
C6 C5 H5A 109.1 . . ?
N4 C5 H5B 109.1 . . ?
C6 C5 H5B 109.1 . . ?
H5A C5 H5B 107.9 . . ?
C7 C6 C5 117.8(2) . . ?
C7 C6 H6B 107.9 . . ?
C5 C6 H6B 107.9 . . ?
C7 C6 H6A 107.9 . . ?
C5 C6 H6A 107.9 . . ?
H6B C6 H6A 107.2 . . ?
N5 C7 C6 113.2(2) . . ?
N5 C7 H7A 108.9 . . ?
C6 C7 H7A 108.9 . . ?
N5 C7 H7B 108.9 . . ?
C6 C7 H7B 108.9 . . ?
H7A C7 H7B 107.7 . . ?
N5 C8 C1 111.3(2) . 3_657 ?
N5 C8 C9 126.9(3) . . ?
C1 C8 C9 121.7(2) 3_657 . ?
C8 C9 H9A 109.5 . . ?
C8 C9 H9B 109.5 . . ?
H9A C9 H9B 109.5 . . ?
C8 C9 H9C 109.5 . . ?
H9A C9 H9C 109.5 . . ?
H9B C9 H9C 109.5 . . ?
C10 S10 Co1 102.54(11) . . ?
N10 C10 S10 179.0(3) . . ?
C10 N10 Na1 154.8(3) . . ?
C20 S20 Co1 103.94(11) . . ?
N20 C20 S20 178.2(3) . . ?
C20 N20 Na1 126.0(2) . 3_657 ?
O20 Na1 O1 112.73(10) . 3_557 y
O20 Na1 O4 89.04(9) . . y
O1 Na1 O4 99.13(9) 3_557 . y
O20 Na1 N10 90.16(10) . . y
O1 Na1 N10 83.49(10) 3_557 . y
O4 Na1 N10 177.37(10) . . y
O20 Na1 N20 89.75(10) . 3_657 y
O1 Na1 N20 155.84(11) 3_557 3_657 y
O4 Na1 N20 89.59(9) . 3_657 y
N10 Na1 N20 87.91(10) . 3_657 y
O20 Na1 O3 144.49(9) . . y
O1 Na1 O3 80.28(8) 3_557 . y
O4 Na1 O3 55.70(7) . . y
N10 Na1 O3 124.87(10) . . y
N20 Na1 O3 86.31(9) 3_657 . y
O20 Na1 Cl1 116.41(8) . . ?
O1 Na1 Cl1 91.24(7) 3_557 . ?
O4 Na1 Cl1 27.66(5) . . ?
N10 Na1 Cl1 152.68(8) . . ?
N20 Na1 Cl1 86.11(7) 3_657 . ?
O3 Na1 Cl1 28.13(5) . . ?
O2 Cl1 O1 109.73(13) . . ?
O2 Cl1 O3 110.09(14) . . ?
O1 Cl1 O3 110.04(15) . . ?
O2 Cl1 O4 109.85(13) . . ?
O1 Cl1 O4 108.84(14) . . ?
O3 Cl1 O4 108.25(13) . . ?
O2 Cl1 Na1 121.43(10) . . ?
O1 Cl1 Na1 128.60(10) . . ?
O3 Cl1 Na1 57.87(10) . . ?
O4 Cl1 Na1 50.60(9) . . ?
Cl1 O1 Na1 134.25(15) . 3_557 ?
Cl1 O3 Na1 94.00(11) . . ?
Cl1 O4 Na1 101.74(11) . . ?
Na1 O20 H20X 117(3) . . ?
Na1 O20 H20Y 135(3) . . ?
H20X O20 H20Y 100(4) . . ?

loop_
_geom_bond_atom_site_label_1
_geom_bond_atom_site_label_2
_geom_bond_distance
_geom_bond_site_symmetry_2
_geom_bond_publ_flag
Co1 N2 1.836(2) . y
Co1 N1 1.841(2) 3_657 y
Co1 N5 1.930(2) . y
Co1 N4 1.933(2) . y
Co1 S20 2.3117(9) . y
Co1 S10 2.3203(9) . y
N1 N2 1.322(3) . ?
N1 C1 1.333(3) . ?
N1 Co1 1.841(2) 3_657 ?
N2 C2 1.335(3) . ?
N3 C1 1.355(3) . ?
N3 C2 1.356(4) . ?
N4 C3 1.299(4) . ?
N4 C5 1.476(3) . ?
N5 C8 1.301(3) . ?
N5 C7 1.472(3) . ?
C1 C8 1.483(4) 3_657 ?
C2 C3 1.482(4) . ?
C3 C4 1.484(4) . ?
C4 H4A 0.9800 . ?
C4 H4B 0.9800 . ?
C4 H4C 0.9800 . ?
C5 C6 1.532(4) . ?
C5 H5A 0.9900 . ?
C5 H5B 0.9900 . ?
C6 C7 1.526(4) . ?
C6 H6B 0.9900 . ?
C6 H6A 0.9900 . ?
C7 H7A 0.9900 . ?
C7 H7B 0.9900 . ?
C8 C1 1.483(4) 3_657 ?
C8 C9 1.484(4) . ?
C9 H9A 0.9800 . ?
C9 H9B 0.9800 . ?
C9 H9C 0.9800 . ?
S10 C10 1.665(3) . ?
C10 N10 1.159(4) . ?
N10 Na1 2.429(3) . ?
S20 C20 1.673(3) . ?
C20 N20 1.154(4) . ?
N20 Na1 2.500(3) 3_657 y
Na1 O20 2.287(3) . y
Na1 O1 2.389(3) 3_557 y
Na1 O4 2.409(2) . y
Na1 N20 2.500(3) 3_657 ?
Na1 O3 2.591(3) . y
Na1 Cl1 3.0526(13) . ?
Cl1 O2 1.433(2) . ?
Cl1 O1 1.439(2) . ?
Cl1 O3 1.443(2) . ?
Cl1 O4 1.447(2) . ?
O1 Na1 2.389(3) 3_557 ?
O20 H20X 0.81(4) . ?
O20 H20Y 0.79(4) . ?

loop_
_geom_hbond_atom_site_label_D
_geom_hbond_atom_site_label_H
_geom_hbond_atom_site_label_A
_geom_hbond_distance_DH
_geom_hbond_distance_HA
_geom_hbond_distance_DA
_geom_hbond_angle_DHA
_geom_hbond_site_symmetry_A
O20 H20X N3 0.81(4) 2.19(4) 2.948(3) 157(4) 3_647
O20 H20Y O4 0.79(4) 2.22(4) 2.954(3) 153(4) 3_547

loop_
_geom_torsion_atom_site_label_1
_geom_torsion_atom_site_label_2
_geom_torsion_atom_site_label_3
_geom_torsion_atom_site_label_4
_geom_torsion
_geom_torsion_site_symmetry_1
_geom_torsion_site_symmetry_4
C1 N1 N2 C2 1.2(3) . .
Co1 N1 N2 C2 179.5(2) 3_657 .
C1 N1 N2 Co1 -178.8(2) . .
Co1 N1 N2 Co1 -0.6(4) 3_657 .
N1 Co1 N2 N1 0.4(3) 3_657 .
N5 Co1 N2 N1 -7.8(12) . .
N4 Co1 N2 N1 179.9(3) . .
S20 Co1 N2 N1 89.3(3) . .
S10 Co1 N2 N1 -93.7(3) . .
N1 Co1 N2 C2 -179.6(2) 3_657 .
N5 Co1 N2 C2 172.1(10) . .
N4 Co1 N2 C2 -0.1(2) . .
S20 Co1 N2 C2 -90.7(2) . .
S10 Co1 N2 C2 86.3(2) . .
N2 Co1 N4 C3 0.0(2) . .
N1 Co1 N4 C3 5.1(12) 3_657 .
N5 Co1 N4 C3 -179.2(2) . .
S20 Co1 N4 C3 93.1(2) . .
S10 Co1 N4 C3 -90.4(2) . .
N2 Co1 N4 C5 -173.6(2) . .
N1 Co1 N4 C5 -168.5(10) 3_657 .
N5 Co1 N4 C5 7.2(2) . .
S20 Co1 N4 C5 -80.52(19) . .
S10 Co1 N4 C5 96.01(19) . .
N2 Co1 N5 C8 6.1(12) . .
N1 Co1 N5 C8 -2.3(2) 3_657 .
N4 Co1 N5 C8 178.1(2) . .
S20 Co1 N5 C8 -91.4(2) . .
S10 Co1 N5 C8 91.9(2) . .
N2 Co1 N5 C7 -176.9(10) . .
N1 Co1 N5 C7 174.7(2) 3_657 .
N4 Co1 N5 C7 -4.9(2) . .
S20 Co1 N5 C7 85.61(19) . .
S10 Co1 N5 C7 -91.11(19) . .
N2 N1 C1 N3 -1.0(3) . .
Co1 N1 C1 N3 -179.47(18) 3_657 .
N2 N1 C1 C8 177.8(2) . 3_657
Co1 N1 C1 C8 -0.7(3) 3_657 3_657
C2 N3 C1 N1 0.3(3) . .
C2 N3 C1 C8 -178.0(3) . 3_657
N1 N2 C2 N3 -1.1(3) . .
Co1 N2 C2 N3 178.91(18) . .
N1 N2 C2 C3 -179.9(2) . .
Co1 N2 C2 C3 0.2(3) . .
C1 N3 C2 N2 0.5(3) . .
C1 N3 C2 C3 178.8(3) . .
C5 N4 C3 C2 173.2(2) . .
Co1 N4 C3 C2 0.1(3) . .
C5 N4 C3 C4 -4.2(4) . .
Co1 N4 C3 C4 -177.4(2) . .
N2 C2 C3 N4 -0.1(3) . .
N3 C2 C3 N4 -178.4(3) . .
N2 C2 C3 C4 177.5(2) . .
N3 C2 C3 C4 -0.8(5) . .
C3 N4 C5 C6 152.0(3) . .
Co1 N4 C5 C6 -34.8(3) . .
N4 C5 C6 C7 69.4(3) . .
C8 N5 C7 C6 -152.6(3) . .
Co1 N5 C7 C6 30.6(3) . .
C5 C6 C7 N5 -67.0(3) . .
C7 N5 C8 C1 -173.7(2) . 3_657
Co1 N5 C8 C1 3.2(3) . 3_657
C7 N5 C8 C9 8.8(4) . .
Co1 N5 C8 C9 -174.4(2) . .
N2 Co1 S10 C10 117.93(13) . .
N1 Co1 S10 C10 23.32(13) 3_657 .
N5 Co1 S10 C10 -56.54(12) . .
N4 Co1 S10 C10 -162.06(13) . .
S20 Co1 S10 C10 -107.2(4) . .
Co1 S10 C10 N10 114(17) . .
S10 C10 N10 Na1 147(16) . .
N2 Co1 S20 C20 48.09(13) . .
N1 Co1 S20 C20 142.64(13) 3_657 .
N5 Co1 S20 C20 -137.42(13) . .
N4 Co1 S20 C20 -31.97(13) . .
S10 Co1 S20 C20 -86.7(4) . .
Co1 S20 C20 N20 144(10) . .
S20 C20 N20 Na1 119(10) . 3_657
C10 N10 Na1 O20 -68.0(6) . .
C10 N10 Na1 O1 179.2(6) . 3_557
C10 N10 Na1 O4 4(3) . .
C10 N10 Na1 N20 21.8(6) . 3_657
C10 N10 Na1 O3 105.8(6) . .
C10 N10 Na1 Cl1 99.2(6) . .
O20 Na1 Cl1 O2 81.98(15) . .
O1 Na1 Cl1 O2 -161.77(14) 3_557 .
O4 Na1 Cl1 O2 90.75(17) . .
N10 Na1 Cl1 O2 -83.6(2) . .
N20 Na1 Cl1 O2 -5.81(14) 3_657 .
O3 Na1 Cl1 O2 -95.26(17) . .
O20 Na1 Cl1 O1 -91.82(17) . .
O1 Na1 Cl1 O1 24.4(2) 3_557 .
O4 Na1 Cl1 O1 -83.05(19) . .
N10 Na1 Cl1 O1 102.6(2) . .
N20 Na1 Cl1 O1 -179.61(16) 3_657 .
O3 Na1 Cl1 O1 90.94(19) . .
O20 Na1 Cl1 O3 177.23(14) . .
O1 Na1 Cl1 O3 -66.51(13) 3_557 .
O4 Na1 Cl1 O3 -174.00(16) . .
N10 Na1 Cl1 O3 11.7(2) . .
N20 Na1 Cl1 O3 89.45(13) 3_657 .
O20 Na1 Cl1 O4 -8.77(13) . .
O1 Na1 Cl1 O4 107.48(13) 3_557 .
N10 Na1 Cl1 O4 -174.4(2) . .
N20 Na1 Cl1 O4 -96.56(13) 3_657 .
O3 Na1 Cl1 O4 174.00(16) . .
O2 Cl1 O1 Na1 150.36(19) . 3_557
O3 Cl1 O1 Na1 29.1(3) . 3_557
O4 Cl1 O1 Na1 -89.4(2) . 3_557
Na1 Cl1 O1 Na1 -35.3(3) . 3_557
O2 Cl1 O3 Na1 115.21(12) . .
O1 Cl1 O3 Na1 -123.72(12) . .
O4 Cl1 O3 Na1 -4.88(13) . .
O20 Na1 O3 Cl1 -4.3(2) . .
O1 Na1 O3 Cl1 111.52(12) 3_557 .
O4 Na1 O3 Cl1 3.37(9) . .
N10 Na1 O3 Cl1 -173.51(12) . .
N20 Na1 O3 Cl1 -88.65(12) 3_657 .
O2 Cl1 O4 Na1 -114.89(12) . .
O1 Cl1 O4 Na1 124.95(13) . .
O3 Cl1 O4 Na1 5.35(15) . .
O20 Na1 O4 Cl1 172.15(12) . .
O1 Na1 O4 Cl1 -74.97(12) 3_557 .
N10 Na1 O4 Cl1 100(2) . .
N20 Na1 O4 Cl1 82.39(12) 3_657 .
O3 Na1 O4 Cl1 -3.42(9) . .
